data_2238931
loop_
_publ_author_name
'Schulze, Mathias M.'
'Seichter, Wilhelm'
'Weber, Edwin'

_publ_section_title
;
 (<i>E</i>)-2-[2-(4-Carboxyphenyl)ethenyl]-8-hydroxyquinolin-1-ium
 chloride ethanol monosolvate
;
_journal_issue 12
_journal_name_full 'Acta Crystallographica Section E'
_journal_page_first o1773
_journal_page_last o1774
_journal_paper_doi 10.1107/S1600536813030274
_journal_volume 69
_journal_year 2013
_chemical_formula_iupac 'C18 H14 N O3 +, Cl -, C2 H6 O'
_chemical_formula_moiety 'C18 H14 N O3 +, Cl -, C2 H6 O'
_chemical_formula_sum 'C20 H20 Cl N O4'
_chemical_formula_weight 373.82
_chemical_name_systematic
;
(<i>E</i>)-2-[2-(4-Carboxyphenyl)ethenyl]-8-hydroxyquinolin-1-ium chloride
ethanol monosolvate
;
_space_group_IT_number 2
_symmetry_cell_setting triclinic
_symmetry_space_group_name_Hall '-P 1'
_symmetry_space_group_name_H-M 'P -1'
_atom_sites_solution_hydrogens geom
_atom_sites_solution_primary direct
_atom_sites_solution_secondary difmap
_audit_creation_method SHELXL-97
_cell_angle_alpha 67.5160(10)
_cell_angle_beta 74.9570(10)
_cell_angle_gamma 86.2490(10)
_cell_formula_units_Z 2
_cell_length_a 9.6841(2)
_cell_length_b 9.7030(2)
_cell_length_c 10.8456(3)
_cell_measurement_reflns_used 6622
_cell_measurement_temperature 173(2)
_cell_measurement_theta_max 28.48
_cell_measurement_theta_min 2.27
_cell_volume 908.72(4)
_computing_cell_refinement 'SAINT (Bruker, 2007)'
_computing_data_collection 'APEX2 (Bruker, 2007)'
_computing_data_reduction 'SAINT (Bruker, 2007)'
_computing_molecular_graphics 'ORTEP-3 for Windows (Farrugia, 2012)'
_computing_publication_material 'SHELXTL (Sheldrick, 2008)'
_computing_structure_refinement 'SHELXL97 (Sheldrick, 2008)'
_computing_structure_solution 'SHELXS97 (Sheldrick, 2008)'
_diffrn_ambient_temperature 173(2)
_diffrn_measured_fraction_theta_full 0.997
_diffrn_measured_fraction_theta_max 0.997
_diffrn_measurement_device_type 'Bruker APEXII CCD area-detector'
_diffrn_measurement_method 'phi and omega scans'
_diffrn_radiation_monochromator graphite
_diffrn_radiation_source 'fine-focus sealed tube'
_diffrn_radiation_type MoK\a
_diffrn_radiation_wavelength 0.71073
_diffrn_reflns_av_R_equivalents 0.0215
_diffrn_reflns_av_sigmaI/netI 0.0180
_diffrn_reflns_limit_h_max 11
_diffrn_reflns_limit_h_min -11
_diffrn_reflns_limit_k_max 12
_diffrn_reflns_limit_k_min -12
_diffrn_reflns_limit_l_max 13
_diffrn_reflns_limit_l_min -13
_diffrn_reflns_number 19296
_diffrn_reflns_theta_full 26.10
_diffrn_reflns_theta_max 26.10
_diffrn_reflns_theta_min 2.27
_exptl_absorpt_coefficient_mu 0.236
_exptl_absorpt_correction_T_max 0.9883
_exptl_absorpt_correction_T_min 0.9370
_exptl_absorpt_correction_type multi-scan
_exptl_absorpt_process_details '(SADABS; Bruker, 2007)'
_exptl_crystal_colour colourless
_exptl_crystal_density_diffrn 1.366
_exptl_crystal_density_method 'not measured'
_exptl_crystal_description plate
_exptl_crystal_F_000 392
_exptl_crystal_size_max 0.28
_exptl_crystal_size_mid 0.19
_exptl_crystal_size_min 0.05
_refine_diff_density_max 0.427
_refine_diff_density_min -0.324
_refine_ls_extinction_method none
_refine_ls_goodness_of_fit_ref 1.104
_refine_ls_hydrogen_treatment mixed
_refine_ls_matrix_type full
_refine_ls_number_parameters 243
_refine_ls_number_reflns 3596
_refine_ls_number_restraints 0
_refine_ls_restrained_S_all 1.104
_refine_ls_R_factor_all 0.0638
_refine_ls_R_factor_gt 0.0478
_refine_ls_shift/su_max 0.001
_refine_ls_shift/su_mean 0.000
_refine_ls_structure_factor_coef Fsqd
_refine_ls_weighting_details 'calc w=1/[\s^2^(Fo^2^)+(0.0792P)^2^+0.2177P] where P=(Fo^2^+2Fc^2^)/3'
_refine_ls_weighting_scheme calc
_refine_ls_wR_factor_gt 0.1384
_refine_ls_wR_factor_ref 0.1469
_reflns_number_gt 2790
_reflns_number_total 3596
_reflns_threshold_expression I>2sigma(I)
_cod_data_source_file su2663.cif
_cod_data_source_block I
_cod_database_code 2238931

loop_
_symmetry_equiv_pos_as_xyz
'x, y, z'
'-x, -y, -z'

loop_
_atom_site_type_symbol
_atom_site_label
_atom_site_fract_x
_atom_site_fract_y
_atom_site_fract_z
_atom_site_U_iso_or_equiv
_atom_site_adp_type
_atom_site_calc_flag
_atom_site_refinement_flags
_atom_site_occupancy
_atom_site_symmetry_multiplicity
O O1 0.43522(18) -0.02294(17) 1.40451(15) 0.0570(4) Uani d . 1 1
H H1 0.4203 -0.0953 1.4778 0.085 Uiso calc R 1 1
O O2 1.15248(18) 1.03920(17) 0.62269(16) 0.0589(4) Uani d . 1 1
H H2A 1.2170 1.0978 0.6095 0.088 Uiso calc R 1 1
O O3 1.1812(2) 0.9480(2) 0.83527(18) 0.0734(5) Uani d . 1 1
N N1 0.49743(17) 0.17149(17) 1.14211(16) 0.0368(4) Uani d . 1 1
H H1A 0.534(2) 0.175(2) 1.210(2) 0.040(5) Uiso d . 1 1
C C1 0.3645(2) -0.0445(2) 1.3210(2) 0.0424(5) Uani d . 1 1
C C2 0.2652(2) -0.1571(2) 1.3597(2) 0.0483(5) Uani d . 1 1
H H2 0.2427 -0.2267 1.4500 0.058 Uiso calc R 1 1
C C3 0.1975(2) -0.1685(2) 1.2652(2) 0.0507(5) Uani d . 1 1
H H3 0.1303 -0.2460 1.2942 0.061 Uiso calc R 1 1
C C4 0.2263(2) -0.0699(2) 1.1318(2) 0.0467(5) Uani d . 1 1
H H4 0.1795 -0.0797 1.0706 0.056 Uiso calc R 1 1
C C5 0.3287(2) 0.0480(2) 1.0878(2) 0.0397(4) Uani d . 1 1
C C6 0.3686(2) 0.1561(2) 0.9524(2) 0.0443(5) Uani d . 1 1
H H6 0.3251 0.1523 0.8866 0.053 Uiso calc R 1 1
C C7 0.4694(2) 0.2659(2) 0.9156(2) 0.0436(5) Uani d . 1 1
H H7 0.4935 0.3365 0.8258 0.052 Uiso calc R 1 1
C C8 0.5372(2) 0.2725(2) 1.0140(2) 0.0376(4) Uani d . 1 1
C C9 0.39677(19) 0.0587(2) 1.1840(2) 0.0369(4) Uani d . 1 1
C C10 0.6483(2) 0.3809(2) 0.9871(2) 0.0393(4) Uani d . 1 1
H H10 0.6877 0.3711 1.0596 0.047 Uiso calc R 1 1
C C11 0.6986(2) 0.4928(2) 0.8682(2) 0.0431(5) Uani d . 1 1
H H11 0.6599 0.5016 0.7956 0.052 Uiso calc R 1 1
C C12 0.8098(2) 0.6041(2) 0.8404(2) 0.0391(4) Uani d . 1 1
C C13 0.8669(2) 0.6107(2) 0.9430(2) 0.0425(5) Uani d . 1 1
H H13 0.8355 0.5419 1.0330 0.051 Uiso calc R 1 1
C C14 0.9701(2) 0.7191(2) 0.9123(2) 0.0461(5) Uani d . 1 1
H H14 1.0076 0.7224 0.9819 0.055 Uiso calc R 1 1
C C15 1.0182(2) 0.8230(2) 0.7788(2) 0.0399(4) Uani d . 1 1
C C16 0.9616(2) 0.8162(2) 0.6766(2) 0.0477(5) Uani d . 1 1
H H16 0.9934 0.8847 0.5865 0.057 Uiso calc R 1 1
C C17 0.8583(2) 0.7086(2) 0.7072(2) 0.0495(5) Uani d . 1 1
H H17 0.8205 0.7061 0.6375 0.059 Uiso calc R 1 1
C C18 1.1257(2) 0.9416(2) 0.7505(2) 0.0455(5) Uani d . 1 1
Cl Cl1 0.59814(7) 0.30785(6) 0.33293(5) 0.0594(2) Uani d . 1 1
O O1G 0.3141(2) 0.2791(2) 0.5512(3) 0.1029(8) Uani d . 1 1
H H1G 0.3894 0.2874 0.4923 0.154 Uiso calc R 1 1
C C1G 0.2941(4) 0.4036(4) 0.5760(4) 0.1012(11) Uani d . 1 1
H H1G2 0.3073 0.4879 0.4886 0.121 Uiso calc R 1 1
H H1G3 0.3670 0.4134 0.6192 0.121 Uiso calc R 1 1
C C2G 0.1559(4) 0.4111(5) 0.6627(5) 0.1184(14) Uani d . 1 1
H H1G1 0.0847 0.4259 0.6120 0.178 Uiso calc R 1 1
H H2G1 0.1567 0.4928 0.6917 0.178 Uiso calc R 1 1
H H3G1 0.1340 0.3195 0.7422 0.178 Uiso calc R 1 1

loop_
_atom_site_aniso_label
_atom_site_aniso_U_11
_atom_site_aniso_U_22
_atom_site_aniso_U_33
_atom_site_aniso_U_12
_atom_site_aniso_U_13
_atom_site_aniso_U_23
O1 0.0750(11) 0.0517(9) 0.0382(8) -0.0226(8) -0.0202(8) -0.0028(6)
O2 0.0669(10) 0.0514(9) 0.0479(9) -0.0268(7) -0.0149(8) -0.0029(7)
O3 0.0867(13) 0.0795(12) 0.0550(10) -0.0318(10) -0.0257(9) -0.0160(9)
N1 0.0391(9) 0.0365(8) 0.0340(9) -0.0044(6) -0.0107(7) -0.0107(7)
C1 0.0451(11) 0.0391(10) 0.0423(11) -0.0050(8) -0.0097(9) -0.0147(9)
C2 0.0514(12) 0.0394(10) 0.0458(12) -0.0106(9) -0.0069(10) -0.0089(9)
C3 0.0465(12) 0.0426(11) 0.0620(14) -0.0123(9) -0.0104(10) -0.0186(10)
C4 0.0429(11) 0.0488(11) 0.0552(13) -0.0033(9) -0.0171(10) -0.0232(10)
C5 0.0368(10) 0.0375(10) 0.0440(11) 0.0018(8) -0.0094(9) -0.0152(8)
C6 0.0444(11) 0.0506(11) 0.0417(11) 0.0014(9) -0.0176(9) -0.0173(9)
C7 0.0462(11) 0.0449(11) 0.0349(10) -0.0007(9) -0.0119(9) -0.0083(8)
C8 0.0372(10) 0.0351(9) 0.0370(10) 0.0009(8) -0.0068(8) -0.0115(8)
C9 0.0348(10) 0.0327(9) 0.0425(11) -0.0020(7) -0.0072(8) -0.0145(8)
C10 0.0403(10) 0.0372(9) 0.0369(10) -0.0044(8) -0.0094(8) -0.0096(8)
C11 0.0483(11) 0.0388(10) 0.0396(11) -0.0030(8) -0.0125(9) -0.0103(8)
C12 0.0425(11) 0.0331(9) 0.0370(10) 0.0004(8) -0.0096(8) -0.0085(8)
C13 0.0463(11) 0.0387(10) 0.0331(10) -0.0005(8) -0.0095(9) -0.0034(8)
C14 0.0488(12) 0.0470(11) 0.0377(11) -0.0033(9) -0.0132(9) -0.0086(9)
C15 0.0387(10) 0.0348(10) 0.0401(11) -0.0019(8) -0.0077(8) -0.0086(8)
C16 0.0594(13) 0.0412(10) 0.0331(10) -0.0135(9) -0.0080(9) -0.0039(8)
C17 0.0622(13) 0.0466(11) 0.0363(11) -0.0144(10) -0.0146(10) -0.0079(9)
C18 0.0451(11) 0.0444(11) 0.0439(12) -0.0060(9) -0.0093(9) -0.0133(9)
Cl1 0.0853(5) 0.0497(3) 0.0408(3) -0.0215(3) -0.0166(3) -0.0102(2)
O1G 0.0707(13) 0.0620(12) 0.160(2) -0.0253(10) 0.0134(13) -0.0484(14)
C2G 0.083(2) 0.107(3) 0.166(4) -0.020(2) -0.002(2) -0.069(3)
C1G 0.125(3) 0.080(2) 0.099(3) -0.030(2) -0.002(2) -0.0457(19)

loop_
_atom_type_symbol
_atom_type_description
_atom_type_scat_dispersion_real
_atom_type_scat_dispersion_imag
_atom_type_scat_source
C C 0.0033 0.0016 'International Tables Vol C Tables 4.2.6.8 and 6.1.1.4'
H H 0.0000 0.0000 'International Tables Vol C Tables 4.2.6.8 and 6.1.1.4'
N N 0.0061 0.0033 'International Tables Vol C Tables 4.2.6.8 and 6.1.1.4'
O O 0.0106 0.0060 'International Tables Vol C Tables 4.2.6.8 and 6.1.1.4'
Cl Cl 0.1484 0.1585 'International Tables Vol C Tables 4.2.6.8 and 6.1.1.4'

loop_
_geom_angle_atom_site_label_1
_geom_angle_atom_site_label_2
_geom_angle_atom_site_label_3
_geom_angle
C1 O1 H1 109.5
C18 O2 H2A 109.5
C8 N1 C9 124.01(17)
C8 N1 H1A 121.1(13)
C9 N1 H1A 114.8(13)
O1 C1 C2 125.27(19)
O1 C1 C9 116.19(16)
C2 C1 C9 118.54(18)
C1 C2 C3 120.6(2)
C1 C2 H2 119.7
C3 C2 H2 119.7
C4 C3 C2 122.17(18)
C4 C3 H3 118.9
C2 C3 H3 118.9
C3 C4 C5 118.84(19)
C3 C4 H4 120.6
C5 C4 H4 120.6
C9 C5 C6 117.21(17)
C9 C5 C4 118.65(18)
C6 C5 C4 124.13(18)
C7 C6 C5 121.48(18)
C7 C6 H6 119.3
C5 C6 H6 119.3
C6 C7 C8 119.97(18)
C6 C7 H7 120.0
C8 C7 H7 120.0
N1 C8 C7 118.15(17)
N1 C8 C10 116.55(17)
C7 C8 C10 125.30(18)
N1 C9 C1 119.67(17)
N1 C9 C5 119.15(17)
C1 C9 C5 121.18(17)
C11 C10 C8 125.54(19)
C11 C10 H10 117.2
C8 C10 H10 117.2
C10 C11 C12 125.94(19)
C10 C11 H11 117.0
C12 C11 H11 117.0
C17 C12 C13 118.51(18)
C17 C12 C11 119.03(18)
C13 C12 C11 122.45(18)
C14 C13 C12 120.38(18)
C14 C13 H13 119.8
C12 C13 H13 119.8
C13 C14 C15 120.72(19)
C13 C14 H14 119.6
C15 C14 H14 119.6
C16 C15 C14 118.88(18)
C16 C15 C18 121.90(18)
C14 C15 C18 119.19(18)
C17 C16 C15 120.46(18)
C17 C16 H16 119.8
C15 C16 H16 119.8
C16 C17 C12 121.04(19)
C16 C17 H17 119.5
C12 C17 H17 119.5
O3 C18 O2 123.57(19)
O3 C18 C15 123.85(19)
O2 C18 C15 112.58(17)
C1G O1G H1G 109.5
C1G C2G H1G1 109.5
C1G C2G H2G1 109.5
H1G1 C2G H2G1 109.5
C1G C2G H3G1 109.5
H1G1 C2G H3G1 109.5
H2G1 C2G H3G1 109.5
O1G C1G C2G 114.6(3)
O1G C1G H1G2 108.6
C2G C1G H1G2 108.6
O1G C1G H1G3 108.6
C2G C1G H1G3 108.6
H1G2 C1G H1G3 107.6

loop_
_geom_bond_atom_site_label_1
_geom_bond_atom_site_label_2
_geom_bond_distance
O1 C1 1.349(2)
O1 H1 0.8200
O2 C18 1.314(2)
O2 H2A 0.8200
O3 C18 1.201(3)
N1 C8 1.330(2)
N1 C9 1.372(2)
N1 H1A 0.91(2)
C1 C2 1.368(3)
C1 C9 1.404(3)
C2 C3 1.391(3)
C2 H2 0.9300
C3 C4 1.362(3)
C3 H3 0.9300
C4 C5 1.416(3)
C4 H4 0.9300
C5 C9 1.408(3)
C5 C6 1.410(3)
C6 C7 1.363(3)
C6 H6 0.9300
C7 C8 1.413(3)
C7 H7 0.9300
C8 C10 1.449(3)
C10 C11 1.324(3)
C10 H10 0.9300
C11 C12 1.467(3)
C11 H11 0.9300
C12 C17 1.387(3)
C12 C13 1.389(3)
C13 C14 1.383(3)
C13 H13 0.9300
C14 C15 1.387(3)
C14 H14 0.9300
C15 C16 1.381(3)
C15 C18 1.491(3)
C16 C17 1.378(3)
C16 H16 0.9300
C17 H17 0.9300
O1G C1G 1.327(4)
O1G H1G 0.8200
C2G C1G 1.438(5)
C2G H1G1 0.9600
C2G H2G1 0.9600
C2G H3G1 0.9600
C1G H1G2 0.9700
C1G H1G3 0.9700

loop_
_geom_hbond_atom_site_label_D
_geom_hbond_atom_site_label_H
_geom_hbond_atom_site_label_A
_geom_hbond_site_symmetry_A
_geom_hbond_distance_DH
_geom_hbond_distance_HA
_geom_hbond_distance_DA
_geom_hbond_angle_DHA
N1 H1A O1 1_555 0.91(2) 2.27(2) 2.678(2) 107(2)
O1 H1 Cl1 2_657 0.82 2.26 3.0780(16) 173
N1 H1A Cl1 1_556 0.91(2) 2.38(2) 3.2087(18) 151(2)
O1G H1G Cl1 1_555 0.82 2.26 3.076(3) 179
O2 H2A O1G 1_665 0.82 1.85 2.634(3) 159
C4 H4 O3 1_445 0.93 2.46 3.295(3) 150
C10 H10 Cl1 1_556 0.93 2.69 3.446(2) 138

loop_
_geom_torsion_atom_site_label_1
_geom_torsion_atom_site_label_2
_geom_torsion_atom_site_label_3
_geom_torsion_atom_site_label_4
_geom_torsion
O1 C1 C2 C3 179.5(2)
C9 C1 C2 C3 -0.1(3)
C1 C2 C3 C4 0.0(3)
C2 C3 C4 C5 0.1(3)
C3 C4 C5 C9 -0.1(3)
C3 C4 C5 C6 179.41(19)
C9 C5 C6 C7 0.4(3)
C4 C5 C6 C7 -179.11(19)
C5 C6 C7 C8 0.5(3)
C9 N1 C8 C7 1.6(3)
C9 N1 C8 C10 -178.12(16)
C6 C7 C8 N1 -1.4(3)
C6 C7 C8 C10 178.26(18)
C8 N1 C9 C1 178.55(17)
C8 N1 C9 C5 -0.8(3)
O1 C1 C9 N1 1.2(3)
C2 C1 C9 N1 -179.14(18)
O1 C1 C9 C5 -179.47(17)
C2 C1 C9 C5 0.2(3)
C6 C5 C9 N1 -0.3(3)
C4 C5 C9 N1 179.25(16)
C6 C5 C9 C1 -179.57(18)
C4 C5 C9 C1 -0.1(3)
N1 C8 C10 C11 -177.52(19)
C7 C8 C10 C11 2.8(3)
C8 C10 C11 C12 179.21(18)
C10 C11 C12 C17 175.4(2)
C10 C11 C12 C13 -5.7(3)
C17 C12 C13 C14 -0.2(3)
C11 C12 C13 C14 -179.04(18)
C12 C13 C14 C15 0.0(3)
C13 C14 C15 C16 -0.2(3)
C13 C14 C15 C18 177.77(18)
C14 C15 C16 C17 0.4(3)
C18 C15 C16 C17 -177.4(2)
C15 C16 C17 C12 -0.6(3)
C13 C12 C17 C16 0.5(3)
C11 C12 C17 C16 179.4(2)
C16 C15 C18 O3 -177.2(2)
C14 C15 C18 O3 5.0(3)
C16 C15 C18 O2 3.2(3)
C14 C15 C18 O2 -174.63(18)
